data_7718148
loop_
_publ_author_name
'Topi&#x107;, Edi'
'Sarjanovi&#x107;, Josipa'
'Musija, Danijela'
'Mandari&#x107;, Mirna'
'Cocut, Andrea'
'Hrenar, Tomica'
'Agustin, Dominique'
'Pisk, Jana'
'Vrdoljak, Vi&#x161;nja'

_publ_section_title
;
 Influence of ancillary ligands on the formation and functionality of
 oxovanadium(V) metallosupramolecular assemblies: advanced computational
 and catalytic analyses.
;
_journal_issue 13
_journal_name_full 'Dalton transactions (Cambridge, England : 2003)'
_journal_page_first 5532
_journal_page_last 5545
_journal_paper_doi 10.1039/d5dt00105f
_journal_volume 54
_journal_year 2025
_chemical_formula_moiety 'C19 H22 N3 O5 V'
_chemical_formula_sum 'C19 H22 N3 O5 V'
_chemical_formula_weight 423.33
_chemical_name_systematic pentoxo-oxo-(N'-(3-methoxy-2-oxo-benzylidene)isonicotinoylhydrazonato)vanadium(v)
_space_group_crystal_system orthorhombic
_space_group_IT_number 29
_space_group_name_Hall 'P 2c -2ac'
_space_group_name_H-M_alt 'P c a 21'
_atom_sites_solution_hydrogens geom
_audit_creation_date 2025-02-19
_audit_creation_method
;
Olex2 1.5
(compiled 2024.02.16 svn.r378c4104 for OlexSys, GUI svn.r6928)
;
_audit_update_record
;
2025-02-19 deposited with the CCDC.	2025-02-26 downloaded from the CCDC.
;
_cell_angle_alpha 90
_cell_angle_beta 90
_cell_angle_gamma 90
_cell_formula_units_Z 4
_cell_length_a 11.8119(5)
_cell_length_b 14.9558(6)
_cell_length_c 10.9912(6)
_cell_measurement_reflns_used 5410
_cell_measurement_temperature 170.00(10)
_cell_measurement_theta_max 75.9810
_cell_measurement_theta_min 4.7540
_cell_volume 1941.67(16)
_computing_cell_refinement 'CrysAlisPro 1.171.41.92a (Rigaku OD, 2020)'
_computing_data_collection 'CrysAlisPro 1.171.41.92a (Rigaku OD, 2020)'
_computing_data_reduction 'CrysAlisPro 1.171.41.92a (Rigaku OD, 2020)'
_computing_molecular_graphics 'Olex2 1.5 (Dolomanov et al., 2009)'
_computing_publication_material 'Olex2 1.5 (Dolomanov et al., 2009)'
_computing_structure_refinement 'SHELXL 2019/3 (Sheldrick, 2015)'
_computing_structure_solution 'SHELXT 2018/2 (Sheldrick, 2018)'
_diffrn_ambient_temperature 170.15
_diffrn_detector_area_resol_mean 10.0000
_diffrn_detector_type HyPix
_diffrn_measured_fraction_theta_full 0.999
_diffrn_measured_fraction_theta_max 0.982
_diffrn_measurement_details
;
List of Runs (angles in degrees, time in seconds):

  # Type    Start    End  Width  t~exp~   \w     \q     \k     \f   Frames
#--------------------------------------------------------------------------
  1  \w     50.00  75.00   0.50    0.30    --   47.03  66.00  25.00   50
  2  \w    106.00 132.00   0.50    1.20    --  107.75  80.00 140.00   52
  3  \w    133.00 175.00   0.50    1.20    --  107.75  80.00 140.00   84
  4  \w    105.00 178.00   0.50    1.20    --  107.75  66.00  25.00  146
  5  \w    104.00 134.00   0.50    1.20    --  107.75  45.00 -60.00   60
  6  \w    144.00 172.00   0.50    1.20    --  107.75  45.00 -60.00   56
  7  \w     99.00 175.00   0.50    1.20    --  107.75  76.00-104.00  152
  8  \w    -79.00 -42.00   0.50    0.30    --  -47.03 -38.00   0.00   74
  9  \w   -115.00 -82.00   0.50    0.30    --  -47.03 -38.00   0.00   66
 10  \w    -42.00 -16.00   0.50    1.20    --  -86.25  45.00-150.00   52
 11  \w   -113.00 -74.00   0.50    0.30    --  -47.03-125.00-180.00   78
 12  \w   -120.00 -86.00   0.50    0.30    --  -47.03-125.00 -30.00   68
 13  \w     35.00  81.00   0.50    1.20    --  107.75 -95.00 120.00   92
 14  \w     47.00  75.00   0.50    1.20    --  107.75 -77.00 -60.00   56
 15  \w     38.00  63.00   0.50    1.20    --  107.75 -61.00 -60.00   50
 16  \w     35.00  88.00   0.50    1.20    --  107.75 -77.00  30.00  106
 17  \w     42.00  67.00   0.50    1.20    --  107.75 -61.00  30.00   50
 18  \w    -26.00   6.00   0.50    0.30    --   47.03 -19.00-120.00   64
 19  \w     35.00  60.00   0.50    1.20    --  107.75 -61.00-180.00   50
;
_diffrn_measurement_device 'four-circle diffractometer'
_diffrn_measurement_device_type 'XtaLAB Synergy, Dualflex, HyPix'
_diffrn_measurement_method '\w scans'
_diffrn_radiation_type CuK\a
_diffrn_radiation_wavelength 1.54184
_diffrn_reflns_av_R_equivalents 0.0694
_diffrn_reflns_av_unetI/netI 0.0763
_diffrn_reflns_Laue_measured_fraction_full 0.999
_diffrn_reflns_Laue_measured_fraction_max 0.982
_diffrn_reflns_limit_h_max 13
_diffrn_reflns_limit_h_min -14
_diffrn_reflns_limit_k_max 18
_diffrn_reflns_limit_k_min -18
_diffrn_reflns_limit_l_max 13
_diffrn_reflns_limit_l_min -13
_diffrn_reflns_number 8648
_diffrn_reflns_point_group_measured_fraction_full 0.815
_diffrn_reflns_point_group_measured_fraction_max 0.778
_diffrn_reflns_theta_full 67.684
_diffrn_reflns_theta_max 78.158
_diffrn_reflns_theta_min 2.955
_exptl_absorpt_coefficient_mu 4.586
_exptl_absorpt_correction_T_max 1.00000
_exptl_absorpt_correction_T_min 0.20757
_exptl_absorpt_correction_type multi-scan
_exptl_absorpt_process_details
;
CrysAlisPro 1.171.41.92a (Rigaku Oxford Diffraction, 2020)
Empirical absorption correction using spherical harmonics,
implemented in SCALE3 ABSPACK scaling algorithm.
;
_exptl_crystal_colour brown
_exptl_crystal_colour_primary brown
_exptl_crystal_density_diffrn 1.448
_exptl_crystal_description needle
_exptl_crystal_F_000 880
_exptl_crystal_size_max 0.17
_exptl_crystal_size_mid 0.05
_exptl_crystal_size_min 0.03
_refine_diff_density_max 0.540
_refine_diff_density_min -0.640
_refine_diff_density_rms 0.097
_refine_ls_abs_structure_details
;
 Refined as an inversion twin.
;
_refine_ls_abs_structure_Flack 0.033(16)
_refine_ls_extinction_method none
_refine_ls_goodness_of_fit_ref 1.152
_refine_ls_hydrogen_treatment constr
_refine_ls_matrix_type full
_refine_ls_number_parameters 277
_refine_ls_number_reflns 3226
_refine_ls_number_restraints 48
_refine_ls_restrained_S_all 1.149
_refine_ls_R_factor_all 0.0688
_refine_ls_R_factor_gt 0.0541
_refine_ls_shift/su_max 0.000
_refine_ls_shift/su_mean 0.000
_refine_ls_structure_factor_coef Fsqd
_refine_ls_weighting_details 'w=1/[\s^2^(Fo^2^)+(0.0905P)^2^+1.5530P] where P=(Fo^2^+2Fc^2^)/3'
_refine_ls_weighting_scheme calc
_refine_ls_wR_factor_gt 0.1442
_refine_ls_wR_factor_ref 0.1793
_reflns_Friedel_coverage 0.502
_reflns_Friedel_fraction_full 0.609
_reflns_Friedel_fraction_max 0.551
_reflns_number_gt 2778
_reflns_number_total 3226
_reflns_threshold_expression 'I > 2\s(I)'
_cod_data_source_file d5dt00105f2.cif
_cod_data_source_block exp_2480_auto
_cod_depositor_comments 'Adding full bibliography for 7718146--7718153.cif.'
_cod_database_code 7718148
_shelx_shelxl_version_number 2019/3
_shelx_space_group_comment
;
The symmetry employed for this shelxl refinement is uniquely defined
by the following loop, which should always be used as a source of
symmetry information in preference to the above space-group names.
They are only intended as comments.
;
_shelx_estimated_absorpt_t_max 0.875
_shelx_estimated_absorpt_t_min 0.509
_olex2_refinement_description
;
1. Twinned data refinement
 Scales: 0.967(16)
 0.033(16)
2. Fixed Uiso
 At 1.2 times of:
  All C(H) groups, All C(H,H) groups, All C(H,H,H,H) groups
 At 1.5 times of:
  All C(H,H,H) groups, All C(H,H,H,H,H,H) groups
3. Restrained distances
 C27A-C28
 1.52 with sigma of 0.02
 C26-C27
 1.52 with sigma of 0.02
 C24-C25
 1.52 with sigma of 0.01
 C25-C26
 1.52 with sigma of 0.01
 C27-C28
 1.52 with sigma of 0.02
4. Rigid body (RIGU) restrains
 C24, C25, C26, C27, C28
 with sigma for 1-2 distances of 0.004 and sigma for 1-3 distances of 0.004
 C24, C25A, C26A, C27A, C28
 with sigma for 1-2 distances of 0.004 and sigma for 1-3 distances of 0.004
5. Others
 Fixed Sof: H24A(0.333333) H24B(0.333333) H24C(0.666667) H24D(0.666667)
 C25A(0.333333) H25A(0.333333) H25B(0.333333) C26A(0.333333) H26A(0.333333)
 H26B(0.333333) C27A(0.333333) H27A(0.333333) H27B(0.333333) C25(0.666667)
 H25C(0.666667) H25D(0.666667) C27(0.666667) H27C(0.666667) H27D(0.666667)
 H28A(0.333333) H28B(0.333333) H28C(0.333333) H28D(0.666667) H28E(0.666667)
 H28F(0.666667) C26(0.666667) H26C(0.666667) H26D(0.666667)
6.a Free rotating group:
 C24(C25A,C26A,C27A)
6.b Secondary CH2 refined with riding coordinates:
 C24(H24A,H24B), C24(H24C,H24D), C25A(H25A,H25B), C26A(H26A,H26B), C27A(H27A,
 H27B), C25(H25C,H25D), C27(H27C,H27D), C26(H26C,H26D)
6.c Aromatic/amide H refined with riding coordinates:
 C5(H5), C17(H17), C11(H11), C12(H12), C16(H16), C15(H15), C18(H18), C14(H14)
6.d Idealised Me refined as rotating group:
 C21(H21A,H21B,H21C), C28(H28A,H28B,H28C), C28(H28D,H28E,H28F)
;
_olex2_submission_special_instructions 'No special instructions were received'
_oxdiff_exptl_absorpt_empirical_details
;
Empirical correction (ABSPACK) includes:
- Absorption correction using spherical harmonics
- Frame scaling
;

loop_
_space_group_symop_operation_xyz
'x, y, z'
'-x, -y, z+1/2'
'x+1/2, -y, z'
'-x+1/2, y, z+1/2'

loop_
_atom_site_label
_atom_site_type_symbol
_atom_site_fract_x
_atom_site_fract_y
_atom_site_fract_z
_atom_site_U_iso_or_equiv
_atom_site_adp_type
_atom_site_occupancy
_atom_site_site_symmetry_order
_atom_site_calc_flag
_atom_site_refinement_flags_posn
_atom_site_refinement_flags_adp
_atom_site_refinement_flags_occupancy
_atom_site_disorder_assembly
_atom_site_disorder_group
V1 V 0.41665(8) 0.25949(6) 0.40518(15) 0.0237(3) Uani 1 1 d . . . . .
O2 O 0.5307(4) 0.2047(3) 0.3143(5) 0.0301(11) Uani 1 1 d . . . . .
O9 O 0.3031(4) 0.3556(3) 0.4283(5) 0.0278(10) Uani 1 1 d . . . . .
N6 N 0.3521(5) 0.2887(3) 0.2298(6) 0.0243(11) Uani 1 1 d . . . . .
O20 O 0.6766(4) 0.0732(3) 0.2933(6) 0.0388(12) Uani 1 1 d . . . . .
O22 O 0.3360(4) 0.1754(3) 0.4255(6) 0.0351(12) Uani 1 1 d . . . . .
N7 N 0.2788(5) 0.3612(4) 0.2203(6) 0.0298(12) Uani 1 1 d . . . . .
O23 O 0.4795(4) 0.2707(3) 0.5511(5) 0.0310(11) Uani 1 1 d . . . . .
N13 N 0.0297(5) 0.6095(4) 0.3714(6) 0.0288(13) Uani 1 1 d . . . . .
C8 C 0.2588(5) 0.3894(4) 0.3303(7) 0.0270(14) Uani 1 1 d . . . . .
C10 C 0.1773(5) 0.4647(4) 0.3445(7) 0.0243(13) Uani 1 1 d . . . . .
C5 C 0.3625(6) 0.2408(4) 0.1339(8) 0.0290(14) Uani 1 1 d . . . . .
H5 H 0.320119 0.256306 0.063537 0.035 Uiso 1 1 calc R U . . .
C17 C 0.5043(7) 0.0347(5) 0.0186(9) 0.0386(18) Uani 1 1 d . . . . .
H17 H 0.497393 -0.006063 -0.047246 0.046 Uiso 1 1 calc R U . . .
C11 C 0.1350(6) 0.4868(4) 0.4568(8) 0.0318(15) Uani 1 1 d . . . . .
H11 H 0.156218 0.453667 0.526858 0.038 Uiso 1 1 calc R U . . .
C4 C 0.4367(6) 0.1638(4) 0.1294(7) 0.0285(14) Uani 1 1 d . . . . .
C3 C 0.5193(5) 0.1502(4) 0.2176(7) 0.0263(13) Uani 1 1 d . . . . .
C12 C 0.0601(7) 0.5589(4) 0.4666(8) 0.0336(16) Uani 1 1 d . . . . .
H12 H 0.029434 0.572649 0.544276 0.040 Uiso 1 1 calc R U . . .
C16 C 0.4297(6) 0.1053(5) 0.0280(8) 0.0348(16) Uani 1 1 d . . . . .
H16 H 0.374043 0.114717 -0.032993 0.042 Uiso 1 1 calc R U . . .
C19 C 0.5968(6) 0.0796(4) 0.2041(7) 0.0278(14) Uani 1 1 d . . . . .
C15 C 0.1429(7) 0.5147(5) 0.2435(8) 0.0392(18) Uani 1 1 d . . . . .
H15 H 0.168130 0.499693 0.164047 0.047 Uiso 1 1 calc R U . . .
C18 C 0.5884(6) 0.0227(4) 0.1034(8) 0.0341(16) Uani 1 1 d . . . . .
H18 H 0.641306 -0.024567 0.093533 0.041 Uiso 1 1 calc R U . . .
C14 C 0.0709(6) 0.5868(5) 0.2624(8) 0.0377(18) Uani 1 1 d . . . . .
H14 H 0.049785 0.621972 0.194121 0.045 Uiso 1 1 calc R U . . .
C21 C 0.7591(8) 0.0050(6) 0.2802(10) 0.049(2) Uani 1 1 d . . . . .
H21A H 0.798264 0.012327 0.202223 0.073 Uiso 1 1 calc R U . . .
H21B H 0.721993 -0.053576 0.282471 0.073 Uiso 1 1 calc R U . . .
H21C H 0.814019 0.009148 0.346772 0.073 Uiso 1 1 calc R U . . .
C24 C 0.4651(10) 0.2206(7) 0.6588(10) 0.064(3) Uani 1 1 d DG . . . .
H24A H 0.499192 0.161496 0.641182 0.077 Uiso 0.3333 1 calc R U P A 1
H24B H 0.382550 0.210172 0.665082 0.077 Uiso 0.3333 1 calc R U P A 1
H24C H 0.427928 0.162975 0.639470 0.077 Uiso 0.6667 1 calc R U P B 2
H24D H 0.415740 0.253797 0.715840 0.077 Uiso 0.6667 1 calc R U P B 2
C25A C 0.503(2) 0.2432(14) 0.7871(10) 0.071(9) Uani 0.3333 1 d G . P C 1
H25A H 0.531101 0.188110 0.826898 0.085 Uiso 0.3333 1 calc R U P C 1
H25B H 0.436873 0.264707 0.834037 0.085 Uiso 0.3333 1 calc R U P C 1
C26A C 0.595(2) 0.3138(14) 0.7914(19) 0.060(8) Uani 0.3333 1 d G . P C 1
H26A H 0.567844 0.368235 0.749593 0.072 Uiso 0.3333 1 calc R U P C 1
H26B H 0.662052 0.291531 0.746196 0.072 Uiso 0.3333 1 calc R U P C 1
C27A C 0.632(3) 0.3386(14) 0.920(2) 0.070(9) Uani 0.3333 1 d DG . P C 1
H27A H 0.683291 0.390663 0.916994 0.084 Uiso 0.3333 1 calc R U P C 1
H27B H 0.564535 0.354986 0.968703 0.084 Uiso 0.3333 1 calc R U P C 1
C25 C 0.5771(12) 0.2034(12) 0.7173(16) 0.068(5) Uani 0.6667 1 d D . P C 2
H25C H 0.621001 0.165198 0.660838 0.082 Uiso 0.6667 1 calc R U P C 2
H25D H 0.562560 0.167118 0.791051 0.082 Uiso 0.6667 1 calc R U P C 2
C27 C 0.638(3) 0.3179(17) 0.880(2) 0.111(10) Uani 0.6667 1 d D . P C 2
H27C H 0.556655 0.324974 0.897394 0.133 Uiso 0.6667 1 calc R U P C 2
H27D H 0.673642 0.377951 0.882766 0.133 Uiso 0.6667 1 calc R U P C 2
C28 C 0.6913(10) 0.2595(9) 0.9768(15) 0.077(3) Uani 1 1 d D . . . .
H28A H 0.765790 0.251883 0.939005 0.115 Uiso 0.3333 1 calc R U P C 1
H28B H 0.646044 0.205387 0.964235 0.115 Uiso 0.3333 1 calc R U P C 1
H28C H 0.700609 0.270158 1.064203 0.115 Uiso 0.3333 1 calc R U P C 1
H28D H 0.725167 0.206722 0.938616 0.115 Uiso 0.6667 1 calc R U P C 2
H28E H 0.632927 0.240660 1.034745 0.115 Uiso 0.6667 1 calc R U P C 2
H28F H 0.750004 0.293374 1.019765 0.115 Uiso 0.6667 1 calc R U P C 2
C26 C 0.6530(18) 0.2791(14) 0.755(2) 0.087(6) Uani 0.6667 1 d D . P C 2
H26C H 0.642828 0.328076 0.695099 0.105 Uiso 0.6667 1 calc R U P C 2
H26D H 0.732300 0.258203 0.747239 0.105 Uiso 0.6667 1 calc R U P C 2

loop_
_atom_site_aniso_label
_atom_site_aniso_U_11
_atom_site_aniso_U_22
_atom_site_aniso_U_33
_atom_site_aniso_U_23
_atom_site_aniso_U_13
_atom_site_aniso_U_12
V1 0.0245(5) 0.0212(4) 0.0253(5) 0.0029(6) -0.0008(5) 0.0000(3)
O2 0.028(2) 0.028(2) 0.034(3) -0.005(2) 0.001(2) 0.0036(17)
O9 0.027(2) 0.0298(19) 0.027(3) 0.0022(19) -0.0013(19) 0.0061(16)
N6 0.025(2) 0.023(2) 0.025(3) -0.002(2) -0.001(2) 0.001(2)
O20 0.038(3) 0.037(2) 0.041(3) -0.004(2) -0.006(2) 0.013(2)
O22 0.037(2) 0.025(2) 0.043(4) 0.004(2) -0.007(2) -0.0044(16)
N7 0.030(3) 0.028(2) 0.031(3) 0.004(2) -0.006(2) 0.010(2)
O23 0.040(3) 0.026(2) 0.027(3) 0.007(2) 0.004(2) -0.0008(18)
N13 0.030(3) 0.026(2) 0.031(3) 0.002(2) 0.006(2) 0.002(2)
C8 0.024(3) 0.027(3) 0.029(4) 0.001(3) 0.000(3) 0.003(2)
C10 0.025(3) 0.026(3) 0.023(3) -0.001(3) -0.003(3) 0.004(2)
C5 0.025(3) 0.032(3) 0.030(4) -0.005(3) 0.003(3) 0.000(2)
C17 0.044(4) 0.028(3) 0.044(5) -0.013(3) 0.000(4) 0.000(3)
C11 0.035(3) 0.028(3) 0.032(4) 0.002(3) -0.003(3) 0.006(3)
C4 0.030(3) 0.022(3) 0.033(4) 0.000(3) -0.001(3) 0.002(2)
C3 0.026(3) 0.021(3) 0.032(4) -0.004(3) -0.002(3) -0.001(2)
C12 0.039(4) 0.027(3) 0.035(5) -0.001(3) 0.000(3) 0.003(3)
C16 0.031(3) 0.040(4) 0.034(4) -0.010(3) 0.000(3) 0.003(3)
C19 0.032(3) 0.027(3) 0.025(4) 0.005(3) 0.002(3) 0.000(2)
C15 0.045(4) 0.041(4) 0.032(4) 0.003(3) 0.006(3) 0.019(3)
C18 0.041(4) 0.020(3) 0.041(5) -0.006(3) 0.006(3) 0.001(2)
C14 0.039(4) 0.041(4) 0.032(4) 0.004(3) -0.001(3) 0.014(3)
C21 0.050(4) 0.047(4) 0.050(6) 0.002(4) -0.002(4) 0.026(4)
C24 0.094(7) 0.059(5) 0.038(6) 0.031(5) -0.024(5) -0.017(5)
C25A 0.068(19) 0.074(17) 0.071(16) -0.014(16) -0.039(16) -0.002(13)
C26A 0.10(2) 0.044(13) 0.035(14) 0.000(11) -0.023(14) 0.000(12)
C27A 0.07(2) 0.080(18) 0.058(18) -0.023(14) -0.019(16) -0.007(14)
C25 0.088(10) 0.080(10) 0.036(8) 0.036(8) -0.020(8) -0.013(8)
C27 0.17(3) 0.070(12) 0.089(15) 0.003(10) -0.029(17) -0.015(13)
C28 0.056(6) 0.107(9) 0.069(8) 0.005(7) 0.005(6) -0.005(6)
C26 0.086(13) 0.088(12) 0.088(13) 0.002(11) -0.030(12) 0.001(10)

loop_
_atom_type_symbol
_atom_type_description
_atom_type_scat_dispersion_real
_atom_type_scat_dispersion_imag
_atom_type_scat_source
C C 0.0181 0.0091 'International Tables Vol C Tables 4.2.6.8 and 6.1.1.4'
H H 0.0000 0.0000 'International Tables Vol C Tables 4.2.6.8 and 6.1.1.4'
N N 0.0311 0.0180 'International Tables Vol C Tables 4.2.6.8 and 6.1.1.4'
O O 0.0492 0.0322 'International Tables Vol C Tables 4.2.6.8 and 6.1.1.4'
V V 0.0687 2.1097 'International Tables Vol C Tables 4.2.6.8 and 6.1.1.4'

loop_
_geom_angle_atom_site_label_1
_geom_angle_atom_site_label_2
_geom_angle_atom_site_label_3
_geom_angle
_geom_angle_site_symmetry_1
_geom_angle_site_symmetry_3
_geom_angle_publ_flag
O2 V1 O9 151.1(2) . . ?
O2 V1 N6 82.1(2) . . ?
O2 V1 N13 82.8(2) . 3_565 ?
O9 V1 N6 74.0(2) . . ?
O9 V1 N13 78.73(19) . 3_565 ?
N6 V1 N13 83.7(2) . 3_565 ?
O22 V1 O2 99.2(2) . . ?
O22 V1 O9 98.6(2) . . ?
O22 V1 N6 94.3(3) . . ?
O22 V1 O23 101.4(3) . . ?
O22 V1 N13 177.0(2) . 3_565 ?
O23 V1 O2 102.9(2) . . ?
O23 V1 O9 95.7(2) . . ?
O23 V1 N6 162.4(2) . . ?
O23 V1 N13 80.2(2) . 3_565 ?
C3 O2 V1 128.0(4) . . ?
C8 O9 V1 116.6(4) . . ?
N7 N6 V1 116.9(4) . . ?
C5 N6 V1 126.9(5) . . ?
C5 N6 N7 115.7(6) . . ?
C19 O20 C21 116.8(7) . . ?
C8 N7 N6 107.2(6) . . ?
C24 O23 V1 131.1(5) . . ?
C12 N13 V1 119.3(5) . 3_465 ?
C14 N13 V1 123.3(5) . 3_465 ?
C14 N13 C12 117.3(6) . . ?
O9 C8 N7 124.8(6) . . ?
O9 C8 C10 117.9(6) . . ?
N7 C8 C10 117.4(6) . . ?
C11 C10 C8 120.8(6) . . ?
C11 C10 C15 118.6(6) . . ?
C15 C10 C8 120.6(6) . . ?
N6 C5 H5 119.0 . . ?
N6 C5 C4 122.0(7) . . ?
C4 C5 H5 119.0 . . ?
C16 C17 H17 119.6 . . ?
C18 C17 H17 119.6 . . ?
C18 C17 C16 120.7(7) . . ?
C10 C11 H11 120.5 . . ?
C10 C11 C12 119.1(7) . . ?
C12 C11 H11 120.5 . . ?
C3 C4 C5 121.2(7) . . ?
C3 C4 C16 119.8(6) . . ?
C16 C4 C5 118.8(7) . . ?
O2 C3 C4 122.1(6) . . ?
O2 C3 C19 118.3(6) . . ?
C4 C3 C19 119.6(7) . . ?
N13 C12 C11 123.0(8) . . ?
N13 C12 H12 118.5 . . ?
C11 C12 H12 118.5 . . ?
C17 C16 C4 119.6(7) . . ?
C17 C16 H16 120.2 . . ?
C4 C16 H16 120.2 . . ?
O20 C19 C3 115.2(6) . . ?
O20 C19 C18 125.2(6) . . ?
C18 C19 C3 119.6(7) . . ?
C10 C15 H15 120.8 . . ?
C14 C15 C10 118.3(7) . . ?
C14 C15 H15 120.8 . . ?
C17 C18 C19 120.6(6) . . ?
C17 C18 H18 119.7 . . ?
C19 C18 H18 119.7 . . ?
N13 C14 C15 123.6(8) . . ?
N13 C14 H14 118.2 . . ?
C15 C14 H14 118.2 . . ?
O20 C21 H21A 109.5 . . ?
O20 C21 H21B 109.5 . . ?
O20 C21 H21C 109.5 . . ?
H21A C21 H21B 109.5 . . ?
H21A C21 H21C 109.5 . . ?
H21B C21 H21C 109.5 . . ?
O23 C24 H24A 105.1 . . ?
O23 C24 H24B 105.1 . . ?
O23 C24 H24C 109.6 . . ?
O23 C24 H24D 109.6 . . ?
O23 C24 C25A 128.7(8) . . ?
O23 C24 C25 110.2(10) . . ?
H24A C24 H24B 105.9 . . ?
H24C C24 H24D 108.1 . . ?
C25A C24 H24A 105.1 . . ?
C25A C24 H24B 105.1 . . ?
C25 C24 H24C 109.6 . . ?
C25 C24 H24D 109.6 . . ?
C24 C25A H25A 108.9 . . ?
C24 C25A H25B 108.9 . . ?
C24 C25A C26A 113.3 . . ?
H25A C25A H25B 107.7 . . ?
C26A C25A H25A 108.9 . . ?
C26A C25A H25B 108.9 . . ?
C25A C26A H26A 108.8 . . ?
C25A C26A H26B 108.8 . . ?
C25A C26A C27A 113.7 . . ?
H26A C26A H26B 107.7 . . ?
C27A C26A H26A 108.8 . . ?
C27A C26A H26B 108.8 . . ?
C26A C27A H27A 109.9 . . ?
C26A C27A H27B 109.9 . . ?
H27A C27A H27B 108.3 . . ?
C28 C27A C26A 109.1(14) . . ?
C28 C27A H27A 109.9 . . ?
C28 C27A H27B 109.9 . . ?
C24 C25 H25C 107.0 . . ?
C24 C25 H25D 107.0 . . ?
C24 C25 C26 121.1(14) . . ?
H25C C25 H25D 106.8 . . ?
C26 C25 H25C 107.0 . . ?
C26 C25 H25D 107.0 . . ?
H27C C27 H27D 107.9 . . ?
C28 C27 H27C 109.2 . . ?
C28 C27 H27D 109.2 . . ?
C26 C27 H27C 109.2 . . ?
C26 C27 H27D 109.2 . . ?
C26 C27 C28 112(2) . . ?
C27A C28 H28A 109.5 . . ?
C27A C28 H28B 109.5 . . ?
C27A C28 H28C 109.5 . . ?
C27 C28 H28D 109.5 . . ?
C27 C28 H28E 109.5 . . ?
C27 C28 H28F 109.5 . . ?
H28A C28 H28B 109.5 . . ?
H28A C28 H28C 109.5 . . ?
H28B C28 H28C 109.5 . . ?
H28D C28 H28E 109.5 . . ?
H28D C28 H28F 109.5 . . ?
H28E C28 H28F 109.5 . . ?
C25 C26 C27 118(2) . . ?
C25 C26 H26C 107.8 . . ?
C25 C26 H26D 107.8 . . ?
C27 C26 H26C 107.8 . . ?
C27 C26 H26D 107.8 . . ?
H26C C26 H26D 107.1 . . ?

loop_
_geom_bond_atom_site_label_1
_geom_bond_atom_site_label_2
_geom_bond_distance
_geom_bond_site_symmetry_2
_geom_bond_publ_flag
V1 O2 1.866(5) . ?
V1 O9 1.982(4) . ?
V1 N6 2.118(6) . ?
V1 O22 1.594(4) . ?
V1 O23 1.775(6) . ?
V1 N13 2.400(5) 3_565 ?
O2 C3 1.347(9) . ?
O9 C8 1.300(8) . ?
N6 N7 1.392(7) . ?
N6 C5 1.280(10) . ?
O20 C19 1.364(9) . ?
O20 C21 1.418(9) . ?
N7 C8 1.301(10) . ?
O23 C24 1.411(11) . ?
N13 C12 1.341(10) . ?
N13 C14 1.336(10) . ?
C8 C10 1.490(9) . ?
C10 C11 1.372(11) . ?
C10 C15 1.398(10) . ?
C5 H5 0.9500 . ?
C5 C4 1.449(9) . ?
C17 H17 0.9500 . ?
C17 C16 1.378(11) . ?
C17 C18 1.374(13) . ?
C11 H11 0.9500 . ?
C11 C12 1.398(10) . ?
C4 C3 1.390(10) . ?
C4 C16 1.419(11) . ?
C3 C19 1.405(9) . ?
C12 H12 0.9500 . ?
C16 H16 0.9500 . ?
C19 C18 1.399(11) . ?
C15 H15 0.9500 . ?
C15 C14 1.389(10) . ?
C18 H18 0.9500 . ?
C14 H14 0.9500 . ?
C21 H21A 0.9800 . ?
C21 H21B 0.9800 . ?
C21 H21C 0.9800 . ?
C24 H24A 0.9900 . ?
C24 H24B 0.9900 . ?
C24 H24C 0.9900 . ?
C24 H24D 0.9900 . ?
C24 C25A 1.5175 . ?
C24 C25 1.493(11) . ?
C25A H25A 0.9900 . ?
C25A H25B 0.9900 . ?
C25A C26A 1.5180 . ?
C26A H26A 0.9900 . ?
C26A H26B 0.9900 . ?
C26A C27A 1.5185 . ?
C27A H27A 0.9900 . ?
C27A H27B 0.9900 . ?
C27A C28 1.51(2) . ?
C25 H25C 0.9900 . ?
C25 H25D 0.9900 . ?
C25 C26 1.501(12) . ?
C27 H27C 0.9900 . ?
C27 H27D 0.9900 . ?
C27 C28 1.51(2) . ?
C27 C26 1.51(2) . ?
C28 H28A 0.9800 . ?
C28 H28B 0.9800 . ?
C28 H28C 0.9800 . ?
C28 H28D 0.9800 . ?
C28 H28E 0.9800 . ?
C28 H28F 0.9800 . ?
C26 H26C 0.9900 . ?
C26 H26D 0.9900 . ?

loop_
_geom_torsion_atom_site_label_1
_geom_torsion_atom_site_label_2
_geom_torsion_atom_site_label_3
_geom_torsion_atom_site_label_4
_geom_torsion
_geom_torsion_site_symmetry_1
_geom_torsion_site_symmetry_2
_geom_torsion_site_symmetry_3
_geom_torsion_site_symmetry_4
_geom_torsion_publ_flag
V1 O2 C3 C4 38.0(9) . . . . ?
V1 O2 C3 C19 -144.5(5) . . . . ?
V1 O9 C8 N7 4.1(9) . . . . ?
V1 O9 C8 C10 -177.1(4) . . . . ?
V1 N6 N7 C8 -6.3(6) . . . . ?
V1 N6 C5 C4 -9.5(10) . . . . ?
V1 O23 C24 C25A -166.9(14) . . . . ?
V1 O23 C24 C25 136.9(10) . . . . ?
V1 N13 C12 C11 -173.4(5) 3_465 . . . ?
V1 N13 C14 C15 175.3(6) 3_465 . . . ?
O2 V1 O23 C24 -102.3(8) . . . . ?
O2 C3 C19 O20 0.6(9) . . . . ?
O2 C3 C19 C18 -178.9(6) . . . . ?
O9 V1 O2 C3 -79.9(7) . . . . ?
O9 V1 O23 C24 100.0(8) . . . . ?
O9 C8 C10 C11 -11.5(9) . . . . ?
O9 C8 C10 C15 168.1(7) . . . . ?
N6 V1 O2 C3 -45.7(6) . . . . ?
N6 V1 O23 C24 152.9(9) . . . . ?
N6 N7 C8 O9 1.6(9) . . . . ?
N6 N7 C8 C10 -177.1(5) . . . . ?
N6 C5 C4 C3 -15.2(11) . . . . ?
N6 C5 C4 C16 169.5(7) . . . . ?
O20 C19 C18 C17 179.7(7) . . . . ?
O22 V1 O2 C3 47.5(6) . . . . ?
O22 V1 O23 C24 0.1(9) . . . . ?
N7 N6 C5 C4 179.2(6) . . . . ?
N7 C8 C10 C11 167.3(7) . . . . ?
N7 C8 C10 C15 -13.1(10) . . . . ?
O23 V1 O2 C3 151.5(5) . . . . ?
O23 C24 C25A C26A -19(3) . . . . ?
O23 C24 C25 C26 58(2) . . . . ?
N13 V1 O2 C3 -130.3(6) 3_565 . . . ?
N13 V1 O23 C24 177.5(9) 3_565 . . . ?
C8 C10 C11 C12 178.9(6) . . . . ?
C8 C10 C15 C14 -177.0(7) . . . . ?
C10 C11 C12 N13 -1.9(11) . . . . ?
C10 C15 C14 N13 -2.2(13) . . . . ?
C5 N6 N7 C8 165.8(6) . . . . ?
C5 C4 C3 O2 3.5(11) . . . . ?
C5 C4 C3 C19 -173.9(6) . . . . ?
C5 C4 C16 C17 176.1(7) . . . . ?
C11 C10 C15 C14 2.6(11) . . . . ?
C4 C3 C19 O20 178.2(6) . . . . ?
C4 C3 C19 C18 -1.4(10) . . . . ?
C3 C4 C16 C17 0.8(11) . . . . ?
C3 C19 C18 C17 -0.8(11) . . . . ?
C12 N13 C14 C15 -0.3(12) . . . . ?
C16 C17 C18 C19 3.0(12) . . . . ?
C16 C4 C3 O2 178.8(7) . . . . ?
C16 C4 C3 C19 1.4(10) . . . . ?
C15 C10 C11 C12 -0.7(11) . . . . ?
C18 C17 C16 C4 -2.9(12) . . . . ?
C14 N13 C12 C11 2.3(11) . . . . ?
C21 O20 C19 C3 -177.5(7) . . . . ?
C21 O20 C19 C18 2.0(10) . . . . ?
C24 C25A C26A C27A 178.5 . . . . ?
C24 C25 C26 C27 89(3) . . . . ?
C25A C26A C27A C28 68(3) . . . . ?
C28 C27 C26 C25 78(3) . . . . ?

loop_
_twin_individual_id
_twin_individual_mass_fraction_refined
1 0.967(16)
2 0.033(16)
